data_2002191
loop_
_publ_author_name
'Meyer, H'
'Mueller-Buschbaum, Hk'

_publ_section_title
;
Neue Vernetzung planarer Polyeder um Pd2+ in Pb Pd O2
;
_journal_name_full
;
Zeitschrift fuer Anorganische und Allgemeine Chemie
;
_journal_page_first 26
_journal_page_last 30
_journal_paper_doi 10.1002/zaac.19784420104
_journal_volume 442
_journal_year 1978
_chemical_formula_structural 'Pb (Pd O2)'
_chemical_formula_sum 'O2 Pb Pd'
_chemical_name_systematic 'Lead dioxopalladate'
_space_group_IT_number 74
_symmetry_cell_setting orthorhombic
_symmetry_Int_Tables_number 74
_symmetry_space_group_name_Hall '-I 2b 2'
_symmetry_space_group_name_H-M 'I m m a'
_cell_angle_alpha 90
_cell_angle_beta 90
_cell_angle_gamma 90
_cell_formula_units_Z 4
_cell_length_a 9.46
_cell_length_b 5.463
_cell_length_c 4.66
_cell_volume 240.8
_refine_ls_R_factor_all 0.11
_cod_database_code 2002191

loop_
_symmetry_equiv_pos_as_xyz
x,y,z
x,-y,-z
x,1/2+y,-z
x,1/2-y,z
-x,-y,-z
-x,y,z
-x,1/2-y,z
-x,1/2+y,-z
1/2+x,1/2+y,1/2+z
1/2+x,1/2-y,1/2-z
1/2+x,y,1/2-z
1/2+x,-y,1/2+z
1/2-x,1/2-y,1/2-z
1/2-x,1/2+y,1/2+z
1/2-x,-y,1/2+z
1/2-x,y,1/2-z

loop_
_atom_site_label
_atom_site_type_symbol
_atom_site_symmetry_multiplicity
_atom_site_Wyckoff_symbol
_atom_site_fract_x
_atom_site_fract_y
_atom_site_fract_z
_atom_site_occupancy
_atom_site_attached_hydrogens
_atom_site_calc_flag
Pb1 Pb2+ 4 e 0. 0.25 0.7747 1. 0 d
Pd1 Pd2+ 4 c 0.25 0.25 0.25 1. 0 d
O1 O2- 8 f 0.354 0. 0. 1. 0 d

loop_
_atom_type_symbol
_atom_type_oxidation_number
Pb2+ 2.000
Pd2+ 2.000
O2- -2.000
